data_7232619
loop_
_publ_author_name
'Yokomori, So'
'Ueda, Akira'
'Higashino, Toshiki'
'Kumai, Reiji'
'Murakami, Youichi'
'Mori, Hatsumi'

_publ_section_title
;
 Construction of three-dimensional anionic molecular frameworks based on
 hydrogen-bonded metal dithiolene complexes and the crystal solvent effect
;
_journal_issue 18
_journal_name_full CrystEngComm
_journal_page_first 2940
_journal_paper_doi 10.1039/C9CE00364A
_journal_volume 21
_journal_year 2019
_chemical_formula_moiety 'C84 H68 Au Br1.74 Cl0.26 O4 P3 S4'
_chemical_formula_sum 'C84 H68 Au Br1.74 Cl0.26 O4 P3 S4'
_chemical_formula_weight 1707.84
_space_group_crystal_system monoclinic
_space_group_IT_number 14
_space_group_name_Hall '-P 2ybc'
_space_group_name_H-M_alt 'P 1 21/c 1'
_symmetry_space_group_name_Hall '-P 2ybc'
_symmetry_space_group_name_H-M 'P 1 21/c 1'
_atom_sites_solution_hydrogens geom
_atom_sites_solution_primary direct
_atom_sites_solution_secondary difmap
_audit_update_record
;
2019-04-01 deposited with the CCDC.    2019-04-08 downloaded from the CCDC.
;
_cell_angle_alpha 90.0000
_cell_angle_beta 92.464(2)
_cell_angle_gamma 90.0000
_cell_formula_units_Z 4
_cell_length_a 18.636(3)
_cell_length_b 14.5547(19)
_cell_length_c 27.872(4)
_cell_measurement_reflns_used 13100
_cell_measurement_temperature 293
_cell_measurement_theta_max 27.47
_cell_measurement_theta_min 3.01
_cell_volume 7553.1(19)
_computing_cell_refinement CrystalClear
_computing_data_collection 'CrystalClear (Rigaku Inc., 2008)'
_computing_data_reduction CrystalClear
_computing_molecular_graphics 'CrystalStructure 4.3'
_computing_publication_material 'CrystalStructure 4.3 (Rigaku, 2019)'
_computing_structure_refinement 'SHELXL Version 2018/3 (Sheldrick, 2008)'
_computing_structure_solution 'Il Milione (Burla, et al., 2007)'
_diffrn_ambient_temperature 293
_diffrn_detector_area_resol_mean 7.314
_diffrn_measured_fraction_theta_full 0.998
_diffrn_measured_fraction_theta_max 0.997
_diffrn_measurement_device_type 'Rigaku Mercury70'
_diffrn_measurement_method \w
_diffrn_radiation_type 'Mo K\a'
_diffrn_radiation_wavelength 0.71073
_diffrn_reflns_av_R_equivalents 0.0440
_diffrn_reflns_av_unetI/netI 0.0535
_diffrn_reflns_Laue_measured_fraction_full 0.998
_diffrn_reflns_Laue_measured_fraction_max 0.997
_diffrn_reflns_limit_h_max 20
_diffrn_reflns_limit_h_min -24
_diffrn_reflns_limit_k_max 18
_diffrn_reflns_limit_k_min -18
_diffrn_reflns_limit_l_max 35
_diffrn_reflns_limit_l_min -36
_diffrn_reflns_number 56560
_diffrn_reflns_point_group_measured_fraction_full 0.998
_diffrn_reflns_point_group_measured_fraction_max 0.997
_diffrn_reflns_theta_full 25.242
_diffrn_reflns_theta_max 27.487
_diffrn_reflns_theta_min 3.005
_diffrn_standards_number 0
_exptl_absorpt_coefficient_mu 3.111
_exptl_absorpt_correction_T_max 0.537
_exptl_absorpt_correction_T_min 0.411
_exptl_absorpt_correction_type multi-scan
_exptl_absorpt_process_details 'REQAB (Rigaku, 1998)'
_exptl_crystal_colour yellow
_exptl_crystal_density_diffrn 1.502
_exptl_crystal_density_method 'not measured'
_exptl_crystal_description plate
_exptl_crystal_F_000 3429.28
_exptl_crystal_recrystallization_method 'Re-crystallisation from solvent: DMF/diethyl ether'
_exptl_crystal_size_max 0.200
_exptl_crystal_size_mid 0.200
_exptl_crystal_size_min 0.200
_refine_diff_density_max 0.89
_refine_diff_density_min -1.92
_refine_ls_extinction_method none
_refine_ls_goodness_of_fit_ref 1.067
_refine_ls_hydrogen_treatment constr
_refine_ls_number_parameters 887
_refine_ls_number_reflns 17275
_refine_ls_number_restraints 792
_refine_ls_R_factor_all 0.0978
_refine_ls_R_factor_gt 0.0553
_refine_ls_shift/su_max 0.001
_refine_ls_structure_factor_coef Fsqd
_refine_ls_weighting_details 'w = 1/[\s^2^(Fo^2^)+(0.0545P)^2^+6.0439P] where P=(Fo^2^+2Fc^2^)/3'
_refine_ls_weighting_scheme calc
_refine_ls_wR_factor_gt 0.1224
_refine_ls_wR_factor_ref 0.1467
_reflns_Friedel_coverage 0.000
_reflns_number_gt 11084
_reflns_number_total 17275
_reflns_threshold_expression F^2^>2.0\s(F^2^)
_cod_data_source_file c9ce00364a2.cif
_cod_data_source_block SY70428_20170510
_cod_depositor_comments 'Adding full bibliography for 7232619--7232622.cif.'
_cod_original_cell_volume 7553.0(17)
_cod_database_code 7232619

loop_
_space_group_symop_id
_space_group_symop_operation_xyz
1 +X,+Y,+Z
2 -X,1/2+Y,1/2-Z
3 -X,-Y,-Z
4 +X,-1/2-Y,-1/2+Z

loop_
_atom_site_label
_atom_site_type_symbol
_atom_site_fract_x
_atom_site_fract_y
_atom_site_fract_z
_atom_site_U_iso_or_equiv
_atom_site_adp_type
_atom_site_occupancy
_atom_site_site_symmetry_order
_atom_site_calc_flag
_atom_site_refinement_flags_posn
_atom_site_refinement_flags_adp
_atom_site_refinement_flags_occupancy
Au1 Au 0.74153(2) -0.00757(2) 0.25225(2) 0.05983(9) Uani 1 1 d . . .
Br1 Br 0.86704(4) 0.36832(4) 0.00731(2) 0.07124(18) Uani 0.8702 1 d . . P
Br2 Br 0.63028(4) 0.87847(5) -0.00459(3) 0.0794(2) Uani 0.8702 1 d . . P
Cl1 Cl 0.86704(4) 0.36832(4) 0.00731(2) 0.07124(18) Uani 0.1298 1 d . . P
Cl2 Cl 0.63028(4) 0.87847(5) -0.00459(3) 0.0794(2) Uani 0.1298 1 d . . P
S1 S 0.84628(8) -0.09336(10) 0.25727(5) 0.0658(4) Uani 1 1 d . . .
S2 S 0.77296(9) 0.06244(11) 0.32394(6) 0.0774(5) Uani 1 1 d . . .
S3 S 0.71011(9) -0.07900(12) 0.18077(6) 0.0735(4) Uani 1 1 d . . .
S4 S 0.63688(8) 0.07812(11) 0.24703(6) 0.0717(4) Uani 1 1 d . . .
P1 P 0.99400(8) 0.55121(10) 0.38839(6) 0.0621(4) Uani 1 1 d . . .
P2 P 0.68367(8) 0.42029(10) 0.29394(6) 0.0649(4) Uani 1 1 d . . .
P3 P 0.65330(9) 0.54558(11) 0.05935(6) 0.0715(4) Uani 1 1 d . . .
O1 O 1.0402(2) -0.1256(3) 0.39072(15) 0.0826(12) Uani 1 1 d . . .
H1 H 1.051125 -0.110264 0.418390 0.099 Uiso 1 1 calc R U .
O2 O 0.9720(3) -0.0095(3) 0.45097(17) 0.0865(14) Uani 1 1 d . . .
H2A H 0.949870 0.030490 0.464851 0.104 Uiso 1 1 calc R U .
O3 O 0.5142(2) -0.0032(3) 0.05217(18) 0.0889(14) Uani 1 1 d . . .
H3 H 0.540616 -0.035990 0.036778 0.107 Uiso 1 1 calc R U .
O4 O 0.4514(2) 0.1234(3) 0.10981(16) 0.0818(12) Uani 1 1 d . . .
H4 H 0.442561 0.112400 0.081311 0.098 Uiso 1 1 calc R U .
C1 C 0.8821(3) -0.0637(4) 0.31477(19) 0.0582(13) Uani 1 1 d . . .
C2 C 0.9467(3) -0.1033(4) 0.3315(2) 0.0617(14) Uani 1 1 d . . .
H2 H 0.970138 -0.144236 0.311835 0.074 Uiso 1 1 calc R U .
C3 C 0.9764(3) -0.0834(4) 0.3760(2) 0.0640(14) Uani 1 1 d . . .
C4 C 0.9406(3) -0.0239(4) 0.4065(2) 0.0653(15) Uani 1 1 d . . .
C5 C 0.8778(3) 0.0161(4) 0.3904(2) 0.0684(16) Uani 1 1 d . . .
H5 H 0.854057 0.055794 0.410464 0.082 Uiso 1 1 calc R U .
C6 C 0.8486(3) -0.0013(3) 0.3443(2) 0.0591(14) Uani 1 1 d . . .
C7 C 0.6341(3) -0.0150(4) 0.1602(2) 0.0623(14) Uani 1 1 d . . .
C8 C 0.6050(3) -0.0345(4) 0.1150(2) 0.0673(15) Uani 1 1 d . . .
H8 H 0.626335 -0.079026 0.096383 0.081 Uiso 1 1 calc R U .
C9 C 0.5445(3) 0.0110(4) 0.0969(2) 0.0686(16) Uani 1 1 d . . .
C10 C 0.5114(3) 0.0761(4) 0.1252(2) 0.0650(15) Uani 1 1 d . . .
C11 C 0.5402(3) 0.0944(4) 0.1707(2) 0.0669(15) Uani 1 1 d . . .
H11 H 0.517645 0.137220 0.189737 0.080 Uiso 1 1 calc R U .
C12 C 0.6021(3) 0.0503(4) 0.1891(2) 0.0595(13) Uani 1 1 d . . .
C13 C 0.9699(3) 0.4329(4) 0.3849(2) 0.0657(15) Uani 1 1 d D . .
C14 C 0.9761(4) 0.3784(4) 0.4255(3) 0.098(2) Uani 1 1 d D . .
H14 H 0.994239 0.403068 0.454300 0.118 Uiso 1 1 calc R U .
C15 C 0.9553(5) 0.2869(5) 0.4232(4) 0.117(3) Uani 1 1 d D . .
H15 H 0.959264 0.250182 0.450439 0.141 Uiso 1 1 calc R U .
C16 C 0.9291(4) 0.2512(5) 0.3808(4) 0.120(3) Uani 1 1 d D . .
H16 H 0.915865 0.189615 0.379201 0.144 Uiso 1 1 calc R U .
C17 C 0.9221(4) 0.3045(5) 0.3409(3) 0.111(3) Uani 1 1 d D . .
H17 H 0.903734 0.279343 0.312303 0.133 Uiso 1 1 calc R U .
C18 C 0.9421(3) 0.3957(4) 0.3426(3) 0.0823(19) Uani 1 1 d D . .
H18 H 0.936872 0.431971 0.315228 0.099 Uiso 1 1 calc R U .
C19 C 0.9891(3) 0.5978(4) 0.3289(2) 0.0610(14) Uani 1 1 d D . .
C20 C 1.0447(3) 0.5831(4) 0.2982(2) 0.0741(17) Uani 1 1 d D . .
H20 H 1.087131 0.555479 0.309528 0.089 Uiso 1 1 calc R U .
C21 C 1.0368(4) 0.6099(4) 0.2505(2) 0.0852(19) Uani 1 1 d D . .
H21 H 1.073762 0.600286 0.229697 0.102 Uiso 1 1 calc R U .
C22 C 0.9744(4) 0.6504(5) 0.2342(3) 0.091(2) Uani 1 1 d D . .
H22 H 0.969085 0.667611 0.202125 0.109 Uiso 1 1 calc R U .
C23 C 0.9195(4) 0.6662(5) 0.2642(3) 0.091(2) Uani 1 1 d D . .
H23 H 0.877579 0.694720 0.252746 0.109 Uiso 1 1 calc R U .
C24 C 0.9268(3) 0.6396(4) 0.3114(2) 0.0827(19) Uani 1 1 d D . .
H24 H 0.889466 0.649906 0.331796 0.099 Uiso 1 1 calc R U .
C25 C 0.9305(3) 0.6114(4) 0.4229(2) 0.0737(17) Uani 1 1 d D . .
C26 C 0.8713(3) 0.5663(5) 0.4404(3) 0.091(2) Uani 1 1 d D . .
H26 H 0.866034 0.503222 0.436273 0.109 Uiso 1 1 calc R U .
C27 C 0.8205(4) 0.6160(6) 0.4639(3) 0.118(3) Uani 1 1 d D . .
H27 H 0.780538 0.586210 0.475392 0.141 Uiso 1 1 calc R U .
C28 C 0.8284(4) 0.7084(6) 0.4705(3) 0.123(3) Uani 1 1 d D . .
H28 H 0.794143 0.740868 0.486925 0.148 Uiso 1 1 calc R U .
C29 C 0.8859(5) 0.7535(5) 0.4533(3) 0.129(3) Uani 1 1 d D . .
H29 H 0.890856 0.816446 0.457987 0.154 Uiso 1 1 calc R U .
C30 C 0.9370(4) 0.7055(4) 0.4287(3) 0.099(2) Uani 1 1 d D . .
H30 H 0.975526 0.736548 0.416107 0.119 Uiso 1 1 calc R U .
C31 C 1.0838(3) 0.5563(4) 0.41398(19) 0.0620(14) Uani 1 1 d D . .
C32 C 1.1065(4) 0.6280(4) 0.4429(3) 0.091(2) Uani 1 1 d D . .
H32 H 1.075175 0.675789 0.449201 0.110 Uiso 1 1 calc R U .
C33 C 1.1757(4) 0.6293(5) 0.4626(3) 0.110(3) Uani 1 1 d D . .
H33 H 1.190688 0.677291 0.482610 0.133 Uiso 1 1 calc R U .
C34 C 1.2223(4) 0.5597(5) 0.4526(3) 0.095(2) Uani 1 1 d D . .
H34 H 1.269423 0.561904 0.464862 0.113 Uiso 1 1 calc R U .
C35 C 1.2000(4) 0.4873(5) 0.4249(3) 0.093(2) Uani 1 1 d D . .
H35 H 1.230955 0.438682 0.419411 0.112 Uiso 1 1 calc R U .
C36 C 1.1314(3) 0.4870(5) 0.4051(3) 0.086(2) Uani 1 1 d D . .
H36 H 1.116702 0.438619 0.385265 0.103 Uiso 1 1 calc R U .
C37 C 0.7550(3) 0.3780(4) 0.2594(2) 0.0644(15) Uani 1 1 d D . .
C38 C 0.8059(3) 0.4367(4) 0.2411(2) 0.085(2) Uani 1 1 d D . .
H38 H 0.805312 0.498815 0.248985 0.102 Uiso 1 1 calc R U .
C39 C 0.8573(3) 0.4036(5) 0.2114(3) 0.098(2) Uani 1 1 d D . .
H39 H 0.891432 0.443289 0.199546 0.117 Uiso 1 1 calc R U .
C40 C 0.8582(4) 0.3122(5) 0.1993(3) 0.100(2) Uani 1 1 d D . .
H40 H 0.892493 0.290204 0.178880 0.120 Uiso 1 1 calc R U .
C41 C 0.8082(3) 0.2526(5) 0.2174(2) 0.0819(18) Uani 1 1 d D . .
H41 H 0.809358 0.190507 0.209680 0.098 Uiso 1 1 calc R U .
C42 C 0.7568(3) 0.2854(4) 0.2468(2) 0.0738(17) Uani 1 1 d D . .
H42 H 0.722815 0.245293 0.258525 0.089 Uiso 1 1 calc R U .
C43 C 0.6015(3) 0.3879(4) 0.2634(2) 0.0643(15) Uani 1 1 d D . .
C44 C 0.5998(3) 0.3620(5) 0.2154(2) 0.0819(19) Uani 1 1 d D . .
H44 H 0.642136 0.361215 0.198907 0.098 Uiso 1 1 calc R U .
C45 C 0.5358(4) 0.3375(5) 0.1916(2) 0.0865(19) Uani 1 1 d D . .
H45 H 0.535552 0.320750 0.159413 0.104 Uiso 1 1 calc R U .
C46 C 0.4734(3) 0.3376(4) 0.2152(2) 0.0830(18) Uani 1 1 d D . .
H46 H 0.430527 0.320961 0.199163 0.100 Uiso 1 1 calc R U .
C47 C 0.4738(3) 0.3624(5) 0.2625(3) 0.087(2) Uani 1 1 d D . .
H47 H 0.431282 0.362086 0.278821 0.105 Uiso 1 1 calc R U .
C48 C 0.5371(3) 0.3878(4) 0.2860(2) 0.0783(18) Uani 1 1 d D . .
H48 H 0.536518 0.405417 0.318045 0.094 Uiso 1 1 calc R U .
C49 C 0.6898(3) 0.5431(4) 0.2969(3) 0.0790(19) Uani 1 1 d D . .
C50 C 0.6640(4) 0.5937(5) 0.2581(3) 0.109(3) Uani 1 1 d D . .
H50 H 0.638730 0.565033 0.232809 0.130 Uiso 1 1 calc R U .
C51 C 0.6760(6) 0.6870(5) 0.2571(4) 0.145(5) Uani 1 1 d D . .
H51 H 0.660329 0.720872 0.230341 0.174 Uiso 1 1 calc R U .
C52 C 0.7102(5) 0.7302(6) 0.2947(4) 0.149(5) Uani 1 1 d D . .
H52 H 0.716597 0.793541 0.293859 0.179 Uiso 1 1 calc R U .
C53 C 0.7355(4) 0.6810(5) 0.3337(4) 0.139(4) Uani 1 1 d D . .
H53 H 0.758849 0.710616 0.359539 0.166 Uiso 1 1 calc R U .
C54 C 0.7258(3) 0.5873(4) 0.3344(3) 0.102(3) Uani 1 1 d D . .
H54 H 0.743877 0.553391 0.360448 0.123 Uiso 1 1 calc R U .
C55 C 0.6881(3) 0.3750(3) 0.3538(2) 0.0615(14) Uani 1 1 d D . .
C56 C 0.6484(3) 0.4164(4) 0.3893(2) 0.0730(16) Uani 1 1 d D . .
H56 H 0.621378 0.468682 0.382088 0.088 Uiso 1 1 calc R U .
C57 C 0.6490(4) 0.3806(5) 0.4345(2) 0.087(2) Uani 1 1 d D . .
H57 H 0.622134 0.408078 0.457935 0.105 Uiso 1 1 calc R U .
C58 C 0.6893(4) 0.3038(5) 0.4454(2) 0.0863(19) Uani 1 1 d D . .
H58 H 0.689289 0.279093 0.476130 0.104 Uiso 1 1 calc R U .
C59 C 0.7296(4) 0.2632(5) 0.4111(2) 0.088(2) Uani 1 1 d D . .
H59 H 0.757415 0.211842 0.418952 0.106 Uiso 1 1 calc R U .
C60 C 0.7290(3) 0.2984(4) 0.3654(2) 0.0726(16) Uani 1 1 d D . .
H60 H 0.756151 0.270560 0.342198 0.087 Uiso 1 1 calc R U .
C61 C 0.6509(3) 0.4255(4) 0.0716(2) 0.0759(18) Uani 1 1 d D . .
C62 C 0.7087(4) 0.3793(5) 0.0937(2) 0.095(2) Uani 1 1 d D . .
H62 H 0.749876 0.411338 0.103641 0.114 Uiso 1 1 calc R U .
C63 C 0.7046(5) 0.2845(5) 0.1007(3) 0.119(3) Uani 1 1 d D . .
H63 H 0.743471 0.253154 0.114981 0.143 Uiso 1 1 calc R U .
C64 C 0.6440(5) 0.2379(6) 0.0869(3) 0.123(4) Uani 1 1 d D . .
H64 H 0.641642 0.174941 0.092371 0.148 Uiso 1 1 calc R U .
C65 C 0.5864(5) 0.2816(5) 0.0650(3) 0.115(3) Uani 1 1 d D . .
H65 H 0.545778 0.248926 0.054732 0.138 Uiso 1 1 calc R U .
C66 C 0.5902(4) 0.3759(5) 0.0586(3) 0.099(2) Uani 1 1 d D . .
H66 H 0.550483 0.406591 0.045117 0.119 Uiso 1 1 calc R U .
C67 C 0.6470(3) 0.5575(4) -0.0043(2) 0.0738(17) Uani 1 1 d D . .
C68 C 0.6561(6) 0.4828(5) -0.0337(3) 0.134(4) Uani 1 1 d D . .
H68 H 0.662416 0.424834 -0.020216 0.161 Uiso 1 1 calc R U .
C69 C 0.6559(7) 0.4927(6) -0.0827(3) 0.151(5) Uani 1 1 d D . .
H69 H 0.662794 0.441588 -0.101941 0.181 Uiso 1 1 calc R U .
C70 C 0.6457(5) 0.5767(6) -0.1033(3) 0.120(3) Uani 1 1 d D . .
H70 H 0.646898 0.583663 -0.136391 0.144 Uiso 1 1 calc R U .
C71 C 0.6340(6) 0.6488(6) -0.0753(3) 0.143(4) Uani 1 1 d D . .
H71 H 0.623856 0.705733 -0.089193 0.172 Uiso 1 1 calc R U .
C72 C 0.6366(6) 0.6403(5) -0.0264(3) 0.141(4) Uani 1 1 d D . .
H72 H 0.631116 0.692485 -0.007604 0.169 Uiso 1 1 calc R U .
C73 C 0.5803(3) 0.5997(4) 0.0889(2) 0.0731(17) Uani 1 1 d D . .
C74 C 0.5576(5) 0.6867(5) 0.0771(3) 0.136(4) Uani 1 1 d D . .
H74 H 0.577924 0.717356 0.051767 0.164 Uiso 1 1 calc R U .
C75 C 0.5054(5) 0.7289(6) 0.1023(4) 0.161(5) Uani 1 1 d D . .
H75 H 0.490756 0.788272 0.094353 0.194 Uiso 1 1 calc R U .
C76 C 0.4750(4) 0.6837(6) 0.1389(3) 0.130(3) Uani 1 1 d D . .
H76 H 0.438066 0.711079 0.155114 0.156 Uiso 1 1 calc R U .
C77 C 0.4984(5) 0.5993(6) 0.1517(3) 0.125(3) Uani 1 1 d D . .
H77 H 0.478839 0.569595 0.177602 0.150 Uiso 1 1 calc R U .
C78 C 0.5508(4) 0.5569(5) 0.1266(3) 0.107(3) Uani 1 1 d D . .
H78 H 0.566227 0.498396 0.135556 0.128 Uiso 1 1 calc R U .
C79 C 0.7354(3) 0.5980(4) 0.0812(2) 0.0750(17) Uani 1 1 d D . .
C80 C 0.7376(4) 0.6609(6) 0.1187(3) 0.116(3) Uani 1 1 d D . .
H80 H 0.695583 0.675635 0.133799 0.139 Uiso 1 1 calc R U .
C81 C 0.8014(5) 0.7019(7) 0.1339(3) 0.134(3) Uani 1 1 d D . .
H81 H 0.802035 0.745162 0.158408 0.161 Uiso 1 1 calc R U .
C82 C 0.8635(4) 0.6785(7) 0.1126(3) 0.126(3) Uani 1 1 d D . .
H82 H 0.906689 0.705573 0.122969 0.151 Uiso 1 1 calc R U .
C83 C 0.8624(4) 0.6157(6) 0.0764(3) 0.112(3) Uani 1 1 d D . .
H83 H 0.905049 0.599666 0.062402 0.134 Uiso 1 1 calc R U .
C84 C 0.7988(4) 0.5756(5) 0.0603(3) 0.096(2) Uani 1 1 d D . .
H84 H 0.798699 0.533476 0.035195 0.115 Uiso 1 1 calc R U .

loop_
_atom_site_aniso_label
_atom_site_aniso_U_11
_atom_site_aniso_U_22
_atom_site_aniso_U_33
_atom_site_aniso_U_23
_atom_site_aniso_U_13
_atom_site_aniso_U_12
Au1 0.06351(15) 0.05462(14) 0.06218(15) 0.00099(10) 0.01224(10) 0.00008(10)
Br1 0.0877(5) 0.0644(4) 0.0622(4) -0.0016(3) 0.0101(3) -0.0084(3)
Br2 0.0737(4) 0.0768(4) 0.0877(5) -0.0014(4) 0.0026(4) 0.0153(3)
Cl1 0.0877(5) 0.0644(4) 0.0622(4) -0.0016(3) 0.0101(3) -0.0084(3)
Cl2 0.0737(4) 0.0768(4) 0.0877(5) -0.0014(4) 0.0026(4) 0.0153(3)
S1 0.0656(9) 0.0666(9) 0.0655(9) -0.0095(7) 0.0055(7) 0.0050(7)
S2 0.0931(12) 0.0671(10) 0.0715(10) -0.0155(8) -0.0007(8) 0.0219(8)
S3 0.0746(10) 0.0822(11) 0.0638(9) -0.0104(8) 0.0041(7) 0.0225(8)
S4 0.0681(9) 0.0703(9) 0.0774(10) -0.0146(8) 0.0101(8) 0.0086(7)
P1 0.0603(9) 0.0536(8) 0.0736(10) -0.0001(7) 0.0173(7) -0.0025(7)
P2 0.0541(8) 0.0532(8) 0.0886(11) 0.0142(8) 0.0154(8) 0.0048(7)
P3 0.0766(11) 0.0629(9) 0.0766(11) 0.0040(8) 0.0232(8) 0.0094(8)
O1 0.073(3) 0.099(3) 0.076(3) -0.022(3) -0.001(2) 0.018(2)
O2 0.085(3) 0.101(4) 0.073(3) -0.024(2) -0.005(2) 0.026(2)
O3 0.073(3) 0.111(4) 0.082(3) -0.015(3) -0.008(2) 0.031(2)
O4 0.072(3) 0.081(3) 0.092(3) -0.002(3) -0.002(2) 0.020(2)
C1 0.062(3) 0.055(3) 0.058(3) -0.004(3) 0.009(3) -0.005(3)
C2 0.064(3) 0.065(3) 0.057(3) -0.014(3) 0.008(3) 0.000(3)
C3 0.067(4) 0.058(3) 0.068(4) -0.003(3) 0.012(3) 0.002(3)
C4 0.069(4) 0.066(4) 0.061(4) -0.009(3) 0.007(3) 0.003(3)
C5 0.074(4) 0.057(3) 0.075(4) -0.008(3) 0.011(3) 0.006(3)
C6 0.067(3) 0.049(3) 0.062(3) 0.001(2) 0.007(3) 0.003(2)
C7 0.056(3) 0.064(3) 0.068(4) 0.001(3) 0.014(3) 0.002(3)
C8 0.063(4) 0.069(4) 0.070(4) -0.004(3) 0.010(3) 0.009(3)
C9 0.062(4) 0.073(4) 0.071(4) -0.006(3) 0.002(3) 0.008(3)
C10 0.057(3) 0.059(3) 0.080(4) 0.006(3) 0.010(3) 0.006(3)
C11 0.068(4) 0.053(3) 0.081(4) -0.001(3) 0.021(3) 0.003(3)
C12 0.058(3) 0.055(3) 0.067(4) 0.001(3) 0.012(3) 0.003(3)
C13 0.066(4) 0.057(3) 0.075(4) 0.002(3) 0.018(3) -0.004(3)
C14 0.115(6) 0.071(4) 0.111(6) 0.013(4) 0.033(5) -0.006(4)
C15 0.130(7) 0.071(5) 0.155(9) 0.033(5) 0.051(7) 0.001(5)
C16 0.088(6) 0.059(5) 0.216(12) -0.005(6) 0.039(7) -0.010(4)
C17 0.084(5) 0.070(5) 0.177(9) -0.026(5) -0.009(5) -0.006(4)
C18 0.067(4) 0.072(4) 0.108(6) -0.001(4) 0.004(4) -0.006(3)
C19 0.056(3) 0.054(3) 0.074(4) 0.000(3) 0.011(3) -0.002(3)
C20 0.071(4) 0.073(4) 0.079(4) 0.000(3) 0.019(3) 0.012(3)
C21 0.091(5) 0.083(5) 0.083(5) 0.003(4) 0.022(4) 0.011(4)
C22 0.102(6) 0.088(5) 0.082(5) 0.018(4) 0.006(4) -0.001(4)
C23 0.080(5) 0.090(5) 0.103(6) 0.020(4) -0.005(4) 0.009(4)
C24 0.071(4) 0.080(4) 0.098(5) 0.016(4) 0.020(4) 0.010(3)
C25 0.082(4) 0.062(4) 0.080(4) 0.004(3) 0.031(3) 0.003(3)
C26 0.077(4) 0.089(5) 0.109(6) 0.013(4) 0.038(4) 0.009(4)
C27 0.098(6) 0.121(7) 0.139(7) 0.034(6) 0.059(5) 0.013(5)
C28 0.115(7) 0.118(7) 0.141(8) 0.012(6) 0.067(6) 0.036(6)
C29 0.135(7) 0.085(5) 0.172(9) -0.012(6) 0.077(7) 0.020(5)
C30 0.094(5) 0.079(5) 0.130(7) -0.002(4) 0.050(5) 0.000(4)
C31 0.062(3) 0.060(3) 0.065(4) -0.002(3) 0.010(3) -0.006(3)
C32 0.084(5) 0.061(4) 0.129(6) -0.018(4) -0.005(4) -0.002(3)
C33 0.094(6) 0.085(5) 0.150(8) -0.023(5) -0.032(5) -0.005(4)
C34 0.068(4) 0.108(6) 0.107(6) -0.001(5) -0.003(4) -0.008(4)
C35 0.074(5) 0.107(6) 0.098(6) -0.019(4) 0.003(4) 0.017(4)
C36 0.074(4) 0.093(5) 0.091(5) -0.032(4) -0.001(4) 0.016(4)
C37 0.052(3) 0.057(3) 0.086(4) 0.015(3) 0.016(3) 0.005(2)
C38 0.064(4) 0.074(4) 0.118(6) 0.022(4) 0.027(4) -0.003(3)
C39 0.071(4) 0.087(5) 0.138(7) 0.020(5) 0.044(4) -0.007(4)
C40 0.079(5) 0.107(6) 0.116(6) 0.010(5) 0.043(4) 0.015(4)
C41 0.072(4) 0.077(4) 0.098(5) 0.001(4) 0.020(4) 0.005(3)
C42 0.059(4) 0.072(4) 0.091(5) 0.012(3) 0.019(3) 0.003(3)
C43 0.058(3) 0.053(3) 0.084(4) 0.010(3) 0.018(3) 0.006(3)
C44 0.063(4) 0.102(5) 0.081(5) 0.025(4) 0.016(3) 0.006(4)
C45 0.087(5) 0.101(5) 0.071(4) 0.014(4) 0.009(4) 0.001(4)
C46 0.068(4) 0.082(5) 0.098(5) 0.001(4) -0.001(4) -0.002(3)
C47 0.056(4) 0.091(5) 0.117(6) -0.022(4) 0.024(4) -0.001(3)
C48 0.062(4) 0.074(4) 0.100(5) -0.017(4) 0.024(3) -0.003(3)
C49 0.060(4) 0.065(4) 0.114(6) 0.018(4) 0.026(4) 0.007(3)
C50 0.130(7) 0.077(5) 0.122(7) 0.035(5) 0.042(5) 0.034(5)
C51 0.186(11) 0.067(6) 0.189(11) 0.049(6) 0.102(9) 0.048(6)
C52 0.129(8) 0.053(5) 0.274(16) 0.018(7) 0.119(10) 0.013(5)
C53 0.079(5) 0.063(5) 0.275(14) -0.022(7) 0.014(7) -0.013(4)
C54 0.062(4) 0.067(4) 0.176(8) 0.003(5) -0.003(5) -0.002(3)
C55 0.054(3) 0.054(3) 0.077(4) 0.000(3) 0.005(3) 0.004(2)
C56 0.071(4) 0.068(4) 0.081(4) -0.010(3) 0.004(3) 0.018(3)
C57 0.096(5) 0.091(5) 0.075(5) -0.016(4) 0.007(4) 0.012(4)
C58 0.103(5) 0.087(5) 0.068(4) 0.001(4) 0.001(4) -0.005(4)
C59 0.104(5) 0.074(4) 0.088(5) 0.005(4) 0.008(4) 0.018(4)
C60 0.073(4) 0.066(4) 0.080(4) 0.012(3) 0.015(3) 0.016(3)
C61 0.079(4) 0.069(4) 0.083(4) 0.004(3) 0.033(4) 0.010(3)
C62 0.119(6) 0.076(5) 0.093(5) 0.010(4) 0.025(4) 0.020(4)
C63 0.173(9) 0.074(5) 0.114(7) 0.026(5) 0.039(7) 0.032(6)
C64 0.176(10) 0.074(5) 0.125(8) 0.016(5) 0.078(7) 0.016(6)
C65 0.135(8) 0.076(5) 0.137(8) -0.002(5) 0.043(6) -0.013(5)
C66 0.112(6) 0.078(5) 0.108(6) 0.001(4) 0.025(5) -0.001(4)
C67 0.091(4) 0.057(3) 0.075(4) 0.002(3) 0.024(3) 0.005(3)
C68 0.226(12) 0.100(6) 0.079(5) 0.015(5) 0.044(6) 0.053(7)
C69 0.258(14) 0.108(7) 0.091(7) 0.006(5) 0.050(8) 0.048(8)
C70 0.157(8) 0.124(7) 0.081(6) 0.008(5) 0.017(5) 0.033(6)
C71 0.251(13) 0.093(6) 0.087(6) 0.018(5) 0.013(7) 0.041(7)
C72 0.270(13) 0.073(5) 0.081(6) 0.001(4) 0.022(7) 0.029(6)
C73 0.078(4) 0.065(4) 0.078(4) 0.003(3) 0.025(3) 0.011(3)
C74 0.140(8) 0.100(6) 0.176(9) 0.040(6) 0.084(7) 0.050(6)
C75 0.150(9) 0.115(7) 0.228(12) 0.036(8) 0.105(9) 0.051(7)
C76 0.096(6) 0.113(7) 0.184(10) -0.030(7) 0.060(6) 0.012(5)
C77 0.133(7) 0.118(7) 0.129(7) 0.005(6) 0.075(6) 0.013(6)
C78 0.131(7) 0.083(5) 0.111(6) 0.013(4) 0.064(5) 0.027(5)
C79 0.068(4) 0.069(4) 0.089(5) 0.001(3) 0.021(3) 0.009(3)
C80 0.092(6) 0.139(7) 0.118(7) -0.042(6) 0.012(5) 0.017(5)
C81 0.099(7) 0.162(9) 0.140(8) -0.057(7) -0.006(6) -0.003(6)
C82 0.086(6) 0.150(9) 0.139(8) -0.001(7) -0.008(6) 0.000(6)
C83 0.076(5) 0.122(7) 0.138(8) 0.007(6) 0.027(5) 0.002(5)
C84 0.083(5) 0.084(5) 0.123(6) -0.008(4) 0.032(4) 0.010(4)

loop_
_atom_type_symbol
_atom_type_description
_atom_type_scat_dispersion_real
_atom_type_scat_dispersion_imag
_atom_type_scat_source
H H 0.0000 0.0000
;
International Tables for Crystallography
(Vol. C, Table 6.1.1.4)
;
O O 0.0106 0.0060
;
International Tables for Crystallography
(Vol. C, Tables 4.2.6.8 and 6.1.1.4)
;
Au Au -2.0133 8.8022
;
International Tables for Crystallography
(Vol. C, Tables 4.2.6.8 and 6.1.1.4)
;
Br Br -0.2901 2.4595
;
International Tables for Crystallography
(Vol. C, Tables 4.2.6.8 and 6.1.1.4)
;
P P 0.1023 0.0942
;
International Tables for Crystallography
(Vol. C, Tables 4.2.6.8 and 6.1.1.4)
;
S S 0.1246 0.1234
;
International Tables for Crystallography
(Vol. C, Tables 4.2.6.8 and 6.1.1.4)
;
C C 0.0033 0.0016
;
International Tables for Crystallography
(Vol. C, Tables 4.2.6.8 and 6.1.1.4)
;
Cl Cl 0.1484 0.1585
;
International Tables for Crystallography
(Vol. C, Tables 4.2.6.8 and 6.1.1.4)
;

loop_
_geom_angle_atom_site_label_1
_geom_angle_atom_site_label_2
_geom_angle_atom_site_label_3
_geom_angle
S2 Au1 S3 179.48(6)
S2 Au1 S1 90.22(5)
S3 Au1 S1 89.50(5)
S2 Au1 S4 89.90(6)
S3 Au1 S4 90.38(5)
S1 Au1 S4 179.86(5)
C1 S1 Au1 102.02(19)
C6 S2 Au1 102.55(19)
C7 S3 Au1 102.3(2)
C12 S4 Au1 102.12(18)
C13 P1 C25 109.4(3)
C13 P1 C19 108.2(3)
C25 P1 C19 107.7(3)
C13 P1 C31 106.9(3)
C25 P1 C31 113.2(3)
C19 P1 C31 111.3(3)
C43 P2 C37 107.2(3)
C43 P2 C55 110.5(3)
C37 P2 C55 111.7(3)
C43 P2 C49 109.7(3)
C37 P2 C49 108.7(3)
C55 P2 C49 108.9(3)
C61 P3 C67 106.6(3)
C61 P3 C79 112.4(3)
C67 P3 C79 108.4(3)
C61 P3 C73 108.4(3)
C67 P3 C73 113.2(3)
C79 P3 C73 107.9(3)
C3 O1 H1 109.5
C4 O2 H2A 109.5
C9 O3 H3 109.5
C10 O4 H4 109.5
C6 C1 C2 118.3(5)
C6 C1 S1 122.4(4)
C2 C1 S1 119.3(4)
C3 C2 C1 121.6(5)
C3 C2 H2 119.2
C1 C2 H2 119.2
C2 C3 O1 118.9(5)
C2 C3 C4 119.7(5)
O1 C3 C4 121.3(5)
C5 C4 O2 124.1(5)
C5 C4 C3 119.2(6)
O2 C4 C3 116.6(5)
C4 C5 C6 121.3(5)
C4 C5 H5 119.4
C6 C5 H5 119.4
C1 C6 C5 119.7(5)
C1 C6 S2 121.8(5)
C5 C6 S2 118.4(4)
C8 C7 C12 120.3(5)
C8 C7 S3 117.7(4)
C12 C7 S3 121.9(5)
C7 C8 C9 121.1(6)
C7 C8 H8 119.5
C9 C8 H8 119.5
O3 C9 C8 124.0(5)
O3 C9 C10 116.4(5)
C8 C9 C10 119.6(6)
O4 C10 C11 118.2(5)
O4 C10 C9 122.8(6)
C11 C10 C9 119.1(5)
C10 C11 C12 122.0(5)
C10 C11 H11 119.0
C12 C11 H11 119.0
C7 C12 C11 118.0(5)
C7 C12 S4 122.3(4)
C11 C12 S4 119.7(4)
C14 C13 C18 119.3(6)
C14 C13 P1 119.9(5)
C18 C13 P1 120.8(5)
C13 C14 C15 119.9(7)
C13 C14 H14 120.0
C15 C14 H14 120.0
C16 C15 C14 119.8(8)
C16 C15 H15 120.1
C14 C15 H15 120.1
C17 C16 C15 120.6(7)
C17 C16 H16 119.7
C15 C16 H16 119.7
C16 C17 C18 120.4(7)
C16 C17 H17 119.8
C18 C17 H17 119.8
C17 C18 C13 119.9(7)
C17 C18 H18 120.0
C13 C18 H18 120.0
C20 C19 C24 119.2(5)
C20 C19 P1 120.2(4)
C24 C19 P1 120.2(4)
C19 C20 C21 119.7(6)
C19 C20 H20 120.2
C21 C20 H20 120.2
C22 C21 C20 119.7(6)
C22 C21 H21 120.2
C20 C21 H21 120.2
C21 C22 C23 121.2(6)
C21 C22 H22 119.4
C23 C22 H22 119.4
C24 C23 C22 119.5(6)
C24 C23 H23 120.2
C22 C23 H23 120.2
C23 C24 C19 120.7(6)
C23 C24 H24 119.7
C19 C24 H24 119.7
C26 C25 C30 119.5(6)
C26 C25 P1 120.7(5)
C30 C25 P1 119.5(4)
C27 C26 C25 119.4(7)
C27 C26 H26 120.3
C25 C26 H26 120.3
C28 C27 C26 120.6(7)
C28 C27 H27 119.7
C26 C27 H27 119.7
C29 C28 C27 120.6(7)
C29 C28 H28 119.7
C27 C28 H28 119.7
C28 C29 C30 120.0(7)
C28 C29 H29 120.0
C30 C29 H29 120.0
C29 C30 C25 119.9(6)
C29 C30 H30 120.1
C25 C30 H30 120.1
C32 C31 C36 118.5(6)
C32 C31 P1 121.6(5)
C36 C31 P1 119.8(4)
C31 C32 C33 120.2(6)
C31 C32 H32 119.9
C33 C32 H32 119.9
C34 C33 C32 119.9(7)
C34 C33 H33 120.1
C32 C33 H33 120.1
C35 C34 C33 120.5(6)
C35 C34 H34 119.8
C33 C34 H34 119.8
C34 C35 C36 119.2(6)
C34 C35 H35 120.4
C36 C35 H35 120.4
C35 C36 C31 121.6(6)
C35 C36 H36 119.2
C31 C36 H36 119.2
C38 C37 C42 118.6(5)
C38 C37 P2 121.5(4)
C42 C37 P2 119.7(4)
C39 C38 C37 120.5(6)
C39 C38 H38 119.7
C37 C38 H38 119.7
C40 C39 C38 120.1(6)
C40 C39 H39 119.9
C38 C39 H39 119.9
C39 C40 C41 120.1(6)
C39 C40 H40 120.0
C41 C40 H40 120.0
C42 C41 C40 119.9(6)
C42 C41 H41 120.0
C40 C41 H41 120.0
C41 C42 C37 120.7(5)
C41 C42 H42 119.6
C37 C42 H42 119.6
C44 C43 C48 117.0(5)
C44 C43 P2 121.0(4)
C48 C43 P2 121.9(5)
C45 C44 C43 120.9(6)
C45 C44 H44 119.5
C43 C44 H44 119.5
C46 C45 C44 120.4(6)
C46 C45 H45 119.8
C44 C45 H45 119.8
C45 C46 C47 119.8(6)
C45 C46 H46 120.1
C47 C46 H46 120.1
C46 C47 C48 119.9(6)
C46 C47 H47 120.0
C48 C47 H47 120.0
C47 C48 C43 121.9(6)
C47 C48 H48 119.0
C43 C48 H48 119.0
C50 C49 C54 119.2(6)
C50 C49 P2 118.6(6)
C54 C49 P2 121.9(5)
C49 C50 C51 119.5(8)
C49 C50 H50 120.3
C51 C50 H50 120.3
C52 C51 C50 120.8(9)
C52 C51 H51 119.6
C50 C51 H51 119.6
C51 C52 C53 120.4(8)
C51 C52 H52 119.8
C53 C52 H52 119.8
C54 C53 C52 119.1(8)
C54 C53 H53 120.4
C52 C53 H53 120.4
C53 C54 C49 120.9(7)
C53 C54 H54 119.6
C49 C54 H54 119.6
C56 C55 C60 119.0(5)
C56 C55 P2 119.8(4)
C60 C55 P2 121.2(4)
C57 C56 C55 120.5(5)
C57 C56 H56 119.8
C55 C56 H56 119.8
C56 C57 C58 119.8(6)
C56 C57 H57 120.1
C58 C57 H57 120.1
C59 C58 C57 120.5(6)
C59 C58 H58 119.7
C57 C58 H58 119.7
C60 C59 C58 120.1(6)
C60 C59 H59 119.9
C58 C59 H59 119.9
C59 C60 C55 120.0(5)
C59 C60 H60 120.0
C55 C60 H60 120.0
C62 C61 C66 118.4(6)
C62 C61 P3 122.2(5)
C66 C61 P3 119.4(5)
C61 C62 C63 119.6(7)
C61 C62 H62 120.2
C63 C62 H62 120.2
C64 C63 C62 120.2(8)
C64 C63 H63 119.9
C62 C63 H63 119.9
C63 C64 C65 121.3(8)
C63 C64 H64 119.3
C65 C64 H64 119.3
C64 C65 C66 118.4(8)
C64 C65 H65 120.8
C66 C65 H65 120.8
C65 C66 C61 122.0(7)
C65 C66 H66 119.0
C61 C66 H66 119.0
C68 C67 C72 116.7(6)
C68 C67 P3 120.8(5)
C72 C67 P3 122.4(5)
C67 C68 C69 121.0(7)
C67 C68 H68 119.5
C69 C68 H68 119.5
C70 C69 C68 120.5(8)
C70 C69 H69 119.7
C68 C69 H69 119.7
C71 C70 C69 119.0(8)
C71 C70 H70 120.5
C69 C70 H70 120.5
C70 C71 C72 120.8(7)
C70 C71 H71 119.6
C72 C71 H71 119.6
C71 C72 C67 121.8(7)
C71 C72 H72 119.1
C67 C72 H72 119.1
C74 C73 C78 118.6(6)
C74 C73 P3 121.7(5)
C78 C73 P3 119.5(5)
C73 C74 C75 120.7(7)
C73 C74 H74 119.7
C75 C74 H74 119.7
C76 C75 C74 119.7(8)
C76 C75 H75 120.1
C74 C75 H75 120.1
C77 C76 C75 120.1(7)
C77 C76 H76 120.0
C75 C76 H76 120.0
C76 C77 C78 120.3(7)
C76 C77 H77 119.8
C78 C77 H77 119.8
C77 C78 C73 120.6(6)
C77 C78 H78 119.7
C73 C78 H78 119.7
C80 C79 C84 118.4(6)
C80 C79 P3 122.3(5)
C84 C79 P3 119.3(5)
C81 C80 C79 120.8(7)
C81 C80 H80 119.6
C79 C80 H80 119.6
C82 C81 C80 119.7(8)
C82 C81 H81 120.1
C80 C81 H81 120.1
C83 C82 C81 120.1(8)
C83 C82 H82 119.9
C81 C82 H82 119.9
C82 C83 C84 120.8(7)
C82 C83 H83 119.6
C84 C83 H83 119.6
C83 C84 C79 120.1(7)
C83 C84 H84 119.9
C79 C84 H84 119.9

loop_
_geom_bond_atom_site_label_1
_geom_bond_atom_site_label_2
_geom_bond_distance
Au1 S2 2.2964(16)
Au1 S3 2.3005(16)
Au1 S1 2.3166(15)
Au1 S4 2.3142(15)
S1 C1 1.763(6)
S2 C6 1.762(6)
S3 C7 1.769(6)
S4 C12 1.762(6)
P1 C13 1.781(6)
P1 C25 1.786(6)
P1 C19 1.790(6)
P1 C31 1.792(6)
P2 C43 1.783(6)
P2 C37 1.784(5)
P2 C55 1.791(6)
P2 C49 1.793(6)
P3 C61 1.782(6)
P3 C67 1.782(6)
P3 C79 1.794(6)
P3 C73 1.802(6)
O1 C3 1.385(7)
O1 H1 0.8200
O2 C4 1.365(7)
O2 H2A 0.8200
O3 C9 1.363(7)
O3 H3 0.8200
O4 C10 1.366(6)
O4 H4 0.8200
C1 C6 1.391(7)
C1 C2 1.397(7)
C2 C3 1.368(7)
C2 H2 0.9300
C3 C4 1.401(8)
C4 C5 1.365(8)
C5 C6 1.396(8)
C5 H5 0.9300
C7 C8 1.380(8)
C7 C12 1.396(7)
C8 C9 1.384(8)
C8 H8 0.9300
C9 C10 1.393(8)
C10 C11 1.382(8)
C11 C12 1.397(8)
C11 H11 0.9300
C13 C14 1.382(7)
C13 C18 1.378(7)
C14 C15 1.388(8)
C14 H14 0.9300
C15 C16 1.361(9)
C15 H15 0.9300
C16 C17 1.357(9)
C16 H16 0.9300
C17 C18 1.379(8)
C17 H17 0.9300
C18 H18 0.9300
C19 C20 1.389(6)
C19 C24 1.381(7)
C20 C21 1.387(7)
C20 H20 0.9300
C21 C22 1.363(8)
C21 H21 0.9300
C22 C23 1.369(8)
C22 H22 0.9300
C23 C24 1.371(7)
C23 H23 0.9300
C24 H24 0.9300
C25 C26 1.390(7)
C25 C30 1.384(7)
C26 C27 1.380(8)
C26 H26 0.9300
C27 C28 1.365(9)
C27 H27 0.9300
C28 C29 1.362(9)
C28 H28 0.9300
C29 C30 1.385(8)
C29 H29 0.9300
C30 H30 0.9300
C31 C32 1.374(7)
C31 C36 1.373(7)
C32 C33 1.379(8)
C32 H32 0.9300
C33 C34 1.370(8)
C33 H33 0.9300
C34 C35 1.360(8)
C34 H34 0.9300
C35 C36 1.370(8)
C35 H35 0.9300
C36 H36 0.9300
C37 C38 1.389(7)
C37 C42 1.394(7)
C38 C39 1.381(7)
C38 H38 0.9300
C39 C40 1.373(8)
C39 H39 0.9300
C40 C41 1.385(7)
C40 H40 0.9300
C41 C42 1.372(7)
C41 H41 0.9300
C42 H42 0.9300
C43 C44 1.391(7)
C43 C48 1.378(6)
C44 C45 1.385(7)
C44 H44 0.9300
C45 C46 1.361(7)
C45 H45 0.9300
C46 C47 1.367(7)
C46 H46 0.9300
C47 C48 1.376(7)
C47 H47 0.9300
C48 H48 0.9300
C49 C50 1.376(8)
C49 C54 1.377(8)
C50 C51 1.377(9)
C50 H50 0.9300
C51 C52 1.357(10)
C51 H51 0.9300
C52 C53 1.370(10)
C52 H52 0.9300
C53 C54 1.376(8)
C53 H53 0.9300
C54 H54 0.9300
C55 C56 1.398(7)
C55 C60 1.382(6)
C56 C57 1.362(7)
C56 H56 0.9300
C57 C58 1.373(7)
C57 H57 0.9300
C58 C59 1.373(7)
C58 H58 0.9300
C59 C60 1.374(7)
C59 H59 0.9300
C60 H60 0.9300
C61 C62 1.391(8)
C61 C66 1.377(8)
C62 C63 1.396(8)
C62 H62 0.9300
C63 C64 1.359(9)
C63 H63 0.9300
C64 C65 1.368(9)
C64 H64 0.9300
C65 C66 1.385(8)
C65 H65 0.9300
C66 H66 0.9300
C67 C68 1.375(8)
C67 C72 1.363(8)
C68 C69 1.372(9)
C68 H68 0.9300
C69 C70 1.360(8)
C69 H69 0.9300
C70 C71 1.331(9)
C70 H70 0.9300
C71 C72 1.368(8)
C71 H71 0.9300
C72 H72 0.9300
C73 C74 1.369(8)
C73 C78 1.359(7)
C74 C75 1.370(8)
C74 H74 0.9300
C75 C76 1.357(9)
C75 H75 0.9300
C76 C77 1.346(9)
C76 H76 0.9300
C77 C78 1.371(8)
C77 H77 0.9300
C78 H78 0.9300
C79 C80 1.388(8)
C79 C84 1.380(7)
C80 C81 1.379(8)
C80 H80 0.9300
C81 C82 1.366(9)
C81 H81 0.9300
C82 C83 1.361(9)
C82 H82 0.9300
C83 C84 1.379(8)
C83 H83 0.9300
C84 H84 0.9300

loop_
_geom_hbond_atom_site_label_D
_geom_hbond_atom_site_label_H
_geom_hbond_atom_site_label_A
_geom_hbond_site_symmetry_A
_geom_hbond_distance_DA
_geom_hbond_distance_DH
_geom_hbond_distance_HA
_geom_hbond_angle_DHA
_geom_hbond_publ_flag
O1 H1 Br1 2_745 3.264(4) 0.820 2.538 148.2 no
O1 H1 Cl1 2_745 3.264(4) 0.820 2.538 148.2 no
O1 H1 O2 . 2.734(7) 0.820 2.295 114.1 no
O2 H2A Br1 4_566 3.283(5) 0.820 2.472 170.4 no
O3 H3 Br2 1_545 3.232(5) 0.820 2.416 173.1 no
O3 H3 Cl2 1_545 3.232(5) 0.820 2.416 173.1 no
O4 H4 Br2 3_665 3.246(4) 0.820 2.487 154.4 no
O4 H4 Cl2 3_665 3.246(4) 0.820 2.487 154.4 no
O4 H4 O3 . 2.740(7) 0.820 2.316 112.8 no

loop_
_geom_torsion_atom_site_label_1
_geom_torsion_atom_site_label_2
_geom_torsion_atom_site_label_3
_geom_torsion_atom_site_label_4
_geom_torsion
Au1 S1 C1 C6 -1.2(5)
Au1 S1 C1 C2 179.5(4)
C6 C1 C2 C3 1.3(8)
S1 C1 C2 C3 -179.3(4)
C1 C2 C3 O1 179.3(5)
C1 C2 C3 C4 1.9(9)
C2 C3 C4 C5 -2.7(9)
O1 C3 C4 C5 180.0(5)
C2 C3 C4 O2 177.8(5)
O1 C3 C4 O2 0.5(9)
O2 C4 C5 C6 179.8(6)
C3 C4 C5 C6 0.3(9)
C2 C1 C6 C5 -3.6(8)
S1 C1 C6 C5 177.0(4)
C2 C1 C6 S2 172.4(4)
S1 C1 C6 S2 -7.0(7)
C4 C5 C6 C1 2.9(9)
C4 C5 C6 S2 -173.2(5)
Au1 S2 C6 C1 11.0(5)
Au1 S2 C6 C5 -173.0(4)
Au1 S3 C7 C8 174.1(4)
Au1 S3 C7 C12 -8.8(5)
C12 C7 C8 C9 1.2(9)
S3 C7 C8 C9 178.4(5)
C7 C8 C9 O3 178.1(6)
C7 C8 C9 C10 -1.5(9)
O3 C9 C10 O4 0.6(9)
C8 C9 C10 O4 -179.7(5)
O3 C9 C10 C11 -179.2(5)
C8 C9 C10 C11 0.5(9)
O4 C10 C11 C12 -178.9(5)
C9 C10 C11 C12 0.9(9)
C8 C7 C12 C11 0.1(8)
S3 C7 C12 C11 -176.9(4)
C8 C7 C12 S4 -180.0(4)
S3 C7 C12 S4 3.0(7)
C10 C11 C12 C7 -1.2(8)
C10 C11 C12 S4 178.9(4)
Au1 S4 C12 C7 4.6(5)
Au1 S4 C12 C11 -175.5(4)
C25 P1 C13 C14 -69.2(6)
C19 P1 C13 C14 173.7(5)
C31 P1 C13 C14 53.8(6)
C25 P1 C13 C18 108.0(5)
C19 P1 C13 C18 -9.1(6)
C31 P1 C13 C18 -129.1(5)
C18 C13 C14 C15 0.8(10)
P1 C13 C14 C15 178.0(6)
C13 C14 C15 C16 0.3(12)
C14 C15 C16 C17 -1.0(14)
C15 C16 C17 C18 0.6(13)
C16 C17 C18 C13 0.5(11)
C14 C13 C18 C17 -1.2(10)
P1 C13 C18 C17 -178.4(5)
C13 P1 C19 C20 -79.7(5)
C25 P1 C19 C20 162.0(5)
C31 P1 C19 C20 37.4(6)
C13 P1 C19 C24 93.1(5)
C25 P1 C19 C24 -25.2(6)
C31 P1 C19 C24 -149.8(5)
C24 C19 C20 C21 -0.5(9)
P1 C19 C20 C21 172.3(5)
C19 C20 C21 C22 0.0(10)
C20 C21 C22 C23 0.7(11)
C21 C22 C23 C24 -1.0(12)
C22 C23 C24 C19 0.4(11)
C20 C19 C24 C23 0.3(10)
P1 C19 C24 C23 -172.6(5)
C13 P1 C25 C26 -3.1(7)
C19 P1 C25 C26 114.4(6)
C31 P1 C25 C26 -122.2(6)
C13 P1 C25 C30 -177.3(6)
C19 P1 C25 C30 -59.9(7)
C31 P1 C25 C30 63.6(7)
C30 C25 C26 C27 -1.0(12)
P1 C25 C26 C27 -175.3(6)
C25 C26 C27 C28 -0.7(13)
C26 C27 C28 C29 1.1(15)
C27 C28 C29 C30 0.1(16)
C28 C29 C30 C25 -1.9(14)
C26 C25 C30 C29 2.3(12)
P1 C25 C30 C29 176.6(7)
C13 P1 C31 C32 -147.1(5)
C25 P1 C31 C32 -26.6(6)
C19 P1 C31 C32 94.9(6)
C13 P1 C31 C36 32.3(6)
C25 P1 C31 C36 152.8(5)
C19 P1 C31 C36 -85.7(6)
C36 C31 C32 C33 -0.3(11)
P1 C31 C32 C33 179.1(6)
C31 C32 C33 C34 1.2(13)
C32 C33 C34 C35 -2.6(13)
C33 C34 C35 C36 3.1(13)
C34 C35 C36 C31 -2.3(12)
C32 C31 C36 C35 0.9(11)
P1 C31 C36 C35 -178.5(6)
C43 P2 C37 C38 121.0(6)
C55 P2 C37 C38 -117.8(5)
C49 P2 C37 C38 2.4(6)
C43 P2 C37 C42 -53.5(5)
C55 P2 C37 C42 67.7(6)
C49 P2 C37 C42 -172.1(5)
C42 C37 C38 C39 -0.4(10)
P2 C37 C38 C39 -174.9(6)
C37 C38 C39 C40 0.5(12)
C38 C39 C40 C41 -0.9(12)
C39 C40 C41 C42 1.2(12)
C40 C41 C42 C37 -1.0(10)
C38 C37 C42 C41 0.6(9)
P2 C37 C42 C41 175.3(5)
C37 P2 C43 C44 -18.0(6)
C55 P2 C43 C44 -140.0(5)
C49 P2 C43 C44 99.8(5)
C37 P2 C43 C48 162.5(5)
C55 P2 C43 C48 40.5(6)
C49 P2 C43 C48 -79.7(5)
C48 C43 C44 C45 0.0(9)
P2 C43 C44 C45 -179.5(5)
C43 C44 C45 C46 -0.4(10)
C44 C45 C46 C47 0.1(11)
C45 C46 C47 C48 0.6(11)
C46 C47 C48 C43 -1.0(11)
C44 C43 C48 C47 0.7(9)
P2 C43 C48 C47 -179.7(5)
C43 P2 C49 C50 -37.2(6)
C37 P2 C49 C50 79.7(6)
C55 P2 C49 C50 -158.4(5)
C43 P2 C49 C54 149.4(5)
C37 P2 C49 C54 -93.7(6)
C55 P2 C49 C54 28.3(6)
C54 C49 C50 C51 1.3(11)
P2 C49 C50 C51 -172.2(6)
C49 C50 C51 C52 -2.7(13)
C50 C51 C52 C53 1.9(15)
C51 C52 C53 C54 0.2(14)
C52 C53 C54 C49 -1.5(12)
C50 C49 C54 C53 0.8(11)
P2 C49 C54 C53 174.1(6)
C43 P2 C55 C56 -76.4(5)
C37 P2 C55 C56 164.3(5)
C49 P2 C55 C56 44.2(5)
C43 P2 C55 C60 102.3(5)
C37 P2 C55 C60 -17.0(6)
C49 P2 C55 C60 -137.1(5)
C60 C55 C56 C57 -1.3(9)
P2 C55 C56 C57 177.5(5)
C55 C56 C57 C58 0.6(10)
C56 C57 C58 C59 0.6(11)
C57 C58 C59 C60 -1.1(11)
C58 C59 C60 C55 0.4(11)
C56 C55 C60 C59 0.8(9)
P2 C55 C60 C59 -177.9(5)
C67 P3 C61 C62 115.7(6)
C79 P3 C61 C62 -3.0(6)
C73 P3 C61 C62 -122.2(6)
C67 P3 C61 C66 -63.7(6)
C79 P3 C61 C66 177.6(5)
C73 P3 C61 C66 58.4(6)
C66 C61 C62 C63 1.8(10)
P3 C61 C62 C63 -177.6(5)
C61 C62 C63 C64 -1.1(12)
C62 C63 C64 C65 1.2(14)
C63 C64 C65 C66 -2.1(14)
C64 C65 C66 C61 2.9(12)
C62 C61 C66 C65 -2.7(11)
P3 C61 C66 C65 176.7(6)
C61 P3 C67 C68 -13.2(8)
C79 P3 C67 C68 108.0(7)
C73 P3 C67 C68 -132.2(7)
C61 P3 C67 C72 170.0(7)
C79 P3 C67 C72 -68.8(8)
C73 P3 C67 C72 51.0(8)
C72 C67 C68 C69 1.2(15)
P3 C67 C68 C69 -175.7(9)
C67 C68 C69 C70 -0.9(19)
C68 C69 C70 C71 -1.8(18)
C69 C70 C71 C72 4.1(18)
C70 C71 C72 C67 -3.9(18)
C68 C67 C72 C71 1.1(15)
P3 C67 C72 C71 178.0(8)
C61 P3 C73 C74 -164.1(7)
C67 P3 C73 C74 -46.1(8)
C79 P3 C73 C74 74.0(8)
C61 P3 C73 C78 21.6(7)
C67 P3 C73 C78 139.6(6)
C79 P3 C73 C78 -100.3(7)
C78 C73 C74 C75 -1.1(15)
P3 C73 C74 C75 -175.5(9)
C73 C74 C75 C76 -0.9(18)
C74 C75 C76 C77 2.8(18)
C75 C76 C77 C78 -2.7(17)
C76 C77 C78 C73 0.6(15)
C74 C73 C78 C77 1.3(14)
P3 C73 C78 C77 175.8(7)
C61 P3 C79 C80 -112.5(7)
C67 P3 C79 C80 129.9(6)
C73 P3 C79 C80 6.9(7)
C61 P3 C79 C84 67.6(6)
C67 P3 C79 C84 -49.9(6)
C73 P3 C79 C84 -172.9(5)
C84 C79 C80 C81 1.6(13)
P3 C79 C80 C81 -178.2(7)
C79 C80 C81 C82 -1.8(16)
C80 C81 C82 C83 0.6(16)
C81 C82 C83 C84 0.7(15)
C82 C83 C84 C79 -0.9(13)
C80 C79 C84 C83 -0.3(11)
P3 C79 C84 C83 179.6(6)
